data_7207089
loop_
_publ_author_name
'Jin, Rui-Fang'
'Yang, Shi-Yao'
'Li, Hui-Min'
'Long, La-Sheng'
'Huang, Rong-Bin'
'Zheng, Lan-Sun'

_publ_section_title
;
 Effect of ionic radius on the assemblies of first row transition
 metal--5-tert-butylisophthalates--(2,2&#x2032;-bipyridine or
 phenanthroline) coordination compounds
;
_journal_issue 4
_journal_name_full CrystEngComm
_journal_page_first 1301
_journal_paper_doi 10.1039/c1ce05959a
_journal_volume 14
_journal_year 2012
_chemical_formula_moiety 'C88 H88 N8 Ni4 O20'
_chemical_formula_sum 'C88 H88 N8 Ni4 O20'
_chemical_formula_weight 1812.50
_chemical_name_systematic
;
?
;
_space_group_IT_number 2
_symmetry_cell_setting triclinic
_symmetry_space_group_name_Hall '-P 1'
_symmetry_space_group_name_H-M 'P -1'
_atom_sites_solution_hydrogens geom
_atom_sites_solution_primary direct
_atom_sites_solution_secondary difmap
_audit_creation_method SHELXL-97
_cell_angle_alpha 97.222(1)
_cell_angle_beta 97.784(1)
_cell_angle_gamma 107.232(1)
_cell_formula_units_Z 1
_cell_length_a 9.2982(5)
_cell_length_b 13.1243(7)
_cell_length_c 18.0169(10)
_cell_measurement_reflns_used 3801
_cell_measurement_temperature 294(2)
_cell_measurement_theta_max 28.1038
_cell_measurement_theta_min 2.3324
_cell_volume 2048.41(19)
_computing_cell_refinement 'SAINT (Bruker, 2002)'
_computing_data_collection 'SMART (Bruker, 2002)'
_computing_data_reduction 'SAINT (Bruker, 2001)'
_computing_molecular_graphics 'ORTEP-II (Johnson, 1976)'
_computing_publication_material 'SHELXL-97 (Sheldrick, 1997)'
_computing_structure_refinement 'SHELXL-97 (Sheldrick, 1997)'
_computing_structure_solution 'SHELXS-97 (Sheldrick, 1997)'
_diffrn_ambient_temperature 294(2)
_diffrn_measured_fraction_theta_full 0.977
_diffrn_measured_fraction_theta_max 0.865
_diffrn_measurement_device_type 'Bruker APEX area-detector diffractometer'
_diffrn_measurement_method '\f and \w scan'
_diffrn_radiation_monochromator graphite
_diffrn_radiation_source 'fine-focus sealed tube'
_diffrn_radiation_type MoK\a
_diffrn_radiation_wavelength 0.71073
_diffrn_reflns_av_R_equivalents 0.0308
_diffrn_reflns_av_sigmaI/netI 0.0746
_diffrn_reflns_limit_h_max 11
_diffrn_reflns_limit_h_min -11
_diffrn_reflns_limit_k_max 14
_diffrn_reflns_limit_k_min -17
_diffrn_reflns_limit_l_max 23
_diffrn_reflns_limit_l_min -23
_diffrn_reflns_number 12779
_diffrn_reflns_theta_full 26.00
_diffrn_reflns_theta_max 28.74
_diffrn_reflns_theta_min 1.16
_exptl_absorpt_coefficient_mu 0.984
_exptl_absorpt_correction_T_max 0.8298
_exptl_absorpt_correction_T_min 0.6967
_exptl_absorpt_correction_type multi-scan
_exptl_absorpt_process_details 'SADABS (Bruker, 2002)'
_exptl_crystal_colour blue
_exptl_crystal_density_diffrn 1.469
_exptl_crystal_density_meas ?
_exptl_crystal_density_method 'not measured'
_exptl_crystal_description block
_exptl_crystal_F_000 944
_exptl_crystal_size_max 0.40
_exptl_crystal_size_mid 0.20
_exptl_crystal_size_min 0.20
_refine_diff_density_max 0.617
_refine_diff_density_min -0.420
_refine_diff_density_rms 0.085
_refine_ls_extinction_method none
_refine_ls_goodness_of_fit_ref 1.102
_refine_ls_hydrogen_treatment constr
_refine_ls_matrix_type full
_refine_ls_number_parameters 574
_refine_ls_number_reflns 9205
_refine_ls_number_restraints 18
_refine_ls_restrained_S_all 1.106
_refine_ls_R_factor_all 0.0769
_refine_ls_R_factor_gt 0.0599
_refine_ls_shift/su_max 0.000
_refine_ls_shift/su_mean 0.000
_refine_ls_structure_factor_coef Fsqd
_refine_ls_weighting_details 'calc w=1/[\s^2^(Fo^2^)+(0.0583P)^2^+0.6002P] where P=(Fo^2^+2Fc^2^)/3'
_refine_ls_weighting_scheme calc
_refine_ls_wR_factor_gt 0.1460
_refine_ls_wR_factor_ref 0.1568
_reflns_number_gt 7395
_reflns_number_total 9205
_reflns_threshold_expression >2sigma(I)
_cod_data_source_file c1ce05959a.txt
_cod_data_source_block NiBpy-[Ni(bpy)(tbip)(H2O)]4
_cod_depositor_comments
;
The following automatic conversions were performed:

'_exptl_absorpt_correction_type' value 'Multi-scan' changed to
'multi-scan' according to
/home/saulius/struct/CIF-dictionaries/cif_core.dic dictionary named
'cif_core.dic' version 2.4.1 from 2010-06-29.

Automatic conversion script
Id: cif_fix_values 1715 2011-07-08 13:25:40Z adriana 

The following automatic conversions were performed:

'_exptl_crystal_density_meas' value 'not measured' was changed to '?'
- the value is perceived as not measured.

Automatic conversion script
Id: cif_fix_values 3008 2015-01-20 13:52:24Z robertas 
;
_cod_original_sg_symbol_Hall -P1
_cod_original_sg_symbol_H-M P-1
_cod_database_code 7207089

loop_
_symmetry_equiv_pos_as_xyz
'x, y, z'
'-x, -y, -z'

loop_
_atom_site_label
_atom_site_type_symbol
_atom_site_fract_x
_atom_site_fract_y
_atom_site_fract_z
_atom_site_U_iso_or_equiv
_atom_site_adp_type
_atom_site_occupancy
_atom_site_symmetry_multiplicity
_atom_site_calc_flag
_atom_site_refinement_flags
_atom_site_disorder_assembly
_atom_site_disorder_group
Ni1 Ni 0.02210(5) 0.24047(3) 0.53286(2) 0.02392(12) Uani 1 1 d . . .
Ni2 Ni 0.32745(5) 0.46816(4) 0.11541(3) 0.02809(13) Uani 1 1 d . . .
O1 O 0.2035(3) 0.1969(2) 0.49658(14) 0.0322(6) Uani 1 1 d . . .
O1W O -0.1266(3) 0.08573(19) 0.49077(15) 0.0324(6) Uani 1 1 d . . .
H1WA H -0.1050 0.0620 0.4509 0.049 Uiso 1 1 calc R . .
H1WB H -0.0994 0.0571 0.5278 0.049 Uiso 1 1 d R . .
O2 O 0.0605(3) 0.2610(2) 0.42062(14) 0.0312(6) Uani 1 1 d . . .
O2W O 0.4851(3) 0.4096(2) 0.06815(17) 0.0445(7) Uani 1 1 d . . .
H2WA H 0.4718 0.4095 0.0222 0.067 Uiso 1 1 calc R . .
H2WB H 0.4712 0.3519 0.0869 0.067 Uiso 1 1 d R . .
O3 O 0.2959(3) 0.3598(2) 0.18609(15) 0.0342(6) Uani 1 1 d . . .
O4 O 0.4062(5) 0.2479(3) 0.1342(2) 0.0735(13) Uani 1 1 d . . .
O5 O 0.5017(3) 0.5852(2) 0.18828(15) 0.0404(7) Uani 1 1 d . . .
O6 O 0.4407(3) 0.6255(2) 0.07652(15) 0.0351(6) Uani 1 1 d . . .
O7 O 0.9648(3) 0.79729(19) 0.36163(14) 0.0310(6) Uani 1 1 d . . .
O8 O 0.9917(3) 0.97337(19) 0.38466(15) 0.0355(6) Uani 1 1 d . . .
N1 N 0.1525(3) 0.3949(2) 0.58602(17) 0.0271(6) Uani 1 1 d . . .
N2 N -0.1429(3) 0.3138(2) 0.53874(16) 0.0254(6) Uani 1 1 d . . .
N3 N 0.1596(4) 0.5208(2) 0.15536(18) 0.0328(7) Uani 1 1 d . . .
N4 N 0.1387(3) 0.3804(2) 0.03481(18) 0.0313(7) Uani 1 1 d . . .
C1 C 0.2448(4) 0.1934(3) 0.3689(2) 0.0259(7) Uani 1 1 d . . .
C2 C 0.2493(4) 0.2465(3) 0.3073(2) 0.0278(7) Uani 1 1 d . . .
H2 H 0.2030 0.3001 0.3044 0.033 Uiso 1 1 calc R . .
C3 C 0.3233(4) 0.2192(3) 0.2502(2) 0.0279(7) Uani 1 1 d . . .
C4 C 0.3841(4) 0.1358(3) 0.2533(2) 0.0299(8) Uani 1 1 d . . .
H4 H 0.4295 0.1158 0.2133 0.036 Uiso 1 1 calc R . .
C5 C 0.3795(4) 0.0805(3) 0.3145(2) 0.0295(8) Uani 1 1 d . . .
C6 C 0.3121(4) 0.1129(3) 0.3727(2) 0.0292(7) Uani 1 1 d . . .
H6 H 0.3118 0.0799 0.4154 0.035 Uiso 1 1 calc R . .
C7 C 0.1659(4) 0.2197(3) 0.4322(2) 0.0265(7) Uani 1 1 d . . .
C8 C 0.3431(4) 0.2795(3) 0.1846(2) 0.0338(8) Uani 1 1 d . . .
C9 C 0.4496(5) -0.0110(3) 0.3153(2) 0.0429(10) Uani 1 1 d . . .
C10 C 0.3791(8) -0.0943(4) 0.2421(3) 0.0768(18) Uani 1 1 d . . .
H10A H 0.2707 -0.1243 0.2397 0.115 Uiso 1 1 calc R . .
H10B H 0.4244 -0.1512 0.2417 0.115 Uiso 1 1 calc R . .
H10C H 0.3980 -0.0596 0.1989 0.115 Uiso 1 1 calc R . .
C11 C 0.6206(6) 0.0360(5) 0.3195(3) 0.0696(16) Uani 1 1 d . . .
H11A H 0.6401 0.0721 0.2770 0.104 Uiso 1 1 calc R . .
H11B H 0.6654 -0.0213 0.3181 0.104 Uiso 1 1 calc R . .
H11C H 0.6649 0.0869 0.3661 0.104 Uiso 1 1 calc R . .
C12 C 0.4226(8) -0.0678(5) 0.3831(3) 0.082(2) Uani 1 1 d . . .
H12A H 0.3145 -0.0991 0.3811 0.123 Uiso 1 1 calc R . .
H12B H 0.4666 -0.0162 0.4294 0.123 Uiso 1 1 calc R . .
H12C H 0.4695 -0.1238 0.3817 0.123 Uiso 1 1 calc R . .
C13 C 0.6453(4) 0.7562(3) 0.1682(2) 0.0269(7) Uani 1 1 d . . .
C14 C 0.7394(4) 0.7718(3) 0.23771(19) 0.0255(7) Uani 1 1 d . . .
H14 H 0.7261 0.7160 0.2658 0.031 Uiso 1 1 calc R . .
C15 C 0.8526(4) 0.8691(3) 0.2656(2) 0.0274(7) Uani 1 1 d . . .
C16 C 0.8724(4) 0.9514(3) 0.2227(2) 0.0314(8) Uani 1 1 d . . .
H16 H 0.9481 1.0175 0.2419 0.038 Uiso 1 1 calc R . .
C17 C 0.7816(4) 0.9375(3) 0.1515(2) 0.0308(8) Uani 1 1 d . A .
C18 C 0.6677(4) 0.8392(3) 0.1253(2) 0.0307(8) Uani 1 1 d . . .
H18 H 0.6048 0.8282 0.0783 0.037 Uiso 1 1 calc R . .
C19 C 0.5217(4) 0.6498(3) 0.1421(2) 0.0316(8) Uani 1 1 d . . .
C20 C 0.9443(4) 0.8826(3) 0.3435(2) 0.0271(7) Uani 1 1 d . . .
C21 C 0.8053(5) 1.0285(4) 0.1045(3) 0.0465(11) Uani 1 1 d . . .
C22 C 0.9823(16) 1.0592(12) 0.0951(8) 0.077(4) Uani 0.50 1 d P A 1
H23A H 1.0010 0.9961 0.0708 0.116 Uiso 0.50 1 calc PR A 1
H23B H 1.0469 1.0848 0.1443 0.116 Uiso 0.50 1 calc PR A 1
H23C H 1.0044 1.1149 0.0645 0.116 Uiso 0.50 1 calc PR A 1
C22' C 0.786(2) 0.9741(12) 0.0173(8) 0.080(5) Uani 0.50 1 d P A 2
H22D H 0.6840 0.9240 0.0006 0.120 Uiso 0.50 1 calc PR A 2
H22E H 0.8589 0.9362 0.0128 0.120 Uiso 0.50 1 calc PR A 2
H22F H 0.8025 1.0294 -0.0137 0.120 Uiso 0.50 1 calc PR A 2
C23 C 0.7173(19) 1.0000(14) 0.0300(9) 0.088(5) Uani 0.50 1 d PU A 1
H22A H 0.6153 1.0014 0.0322 0.133 Uiso 0.50 1 calc PR A 1
H22B H 0.7135 0.9285 0.0080 0.133 Uiso 0.50 1 calc PR A 1
H22C H 0.7634 1.0508 -0.0007 0.133 Uiso 0.50 1 calc PR A 1
C23' C 0.9504(16) 1.1091(10) 0.1236(8) 0.073(4) Uani 0.50 1 d PU A 2
H23D H 0.9580 1.1533 0.1716 0.110 Uiso 0.50 1 calc PR A 2
H23E H 0.9627 1.1535 0.0850 0.110 Uiso 0.50 1 calc PR A 2
H23F H 1.0290 1.0753 0.1273 0.110 Uiso 0.50 1 calc PR A 2
C24 C 0.803(2) 1.1338(10) 0.1535(9) 0.093(4) Uani 0.50 1 d PU A 1
H24A H 0.7026 1.1243 0.1646 0.140 Uiso 0.50 1 calc PR A 1
H24B H 0.8307 1.1928 0.1260 0.140 Uiso 0.50 1 calc PR A 1
H24C H 0.8755 1.1497 0.2002 0.140 Uiso 0.50 1 calc PR A 1
C24' C 0.6695(15) 1.0741(11) 0.1038(8) 0.081(4) Uani 0.50 1 d P A 2
H24D H 0.5748 1.0155 0.0885 0.121 Uiso 0.50 1 calc PR A 2
H24E H 0.6760 1.1237 0.0686 0.121 Uiso 0.50 1 calc PR A 2
H24F H 0.6736 1.1112 0.1538 0.121 Uiso 0.50 1 calc PR A 2
C25 C 0.3005(4) 0.4256(3) 0.6169(2) 0.0364(9) Uani 1 1 d . . .
H34A H 0.3532 0.3758 0.6111 0.044 Uiso 1 1 calc R . .
C26 C 0.3777(5) 0.5273(4) 0.6567(3) 0.0478(11) Uani 1 1 d . . .
H33A H 0.4805 0.5460 0.6787 0.057 Uiso 1 1 calc R . .
C27 C 0.2999(5) 0.6017(4) 0.6636(3) 0.0550(12) Uani 1 1 d . . .
H32A H 0.3505 0.6722 0.6890 0.066 Uiso 1 1 calc R . .
C28 C 0.1479(5) 0.5708(3) 0.6327(3) 0.0429(10) Uani 1 1 d . . .
H31A H 0.0941 0.6202 0.6365 0.051 Uiso 1 1 calc R . .
C29 C 0.0746(4) 0.4654(3) 0.5956(2) 0.0292(7) Uani 1 1 d . . .
C30 C -0.0913(4) 0.4205(3) 0.5674(2) 0.0270(7) Uani 1 1 d . . .
C31 C -0.1898(5) 0.4810(3) 0.5718(2) 0.0385(9) Uani 1 1 d . . .
H28A H -0.1525 0.5550 0.5907 0.046 Uiso 1 1 calc R . .
C32 C -0.3437(5) 0.4293(4) 0.5475(3) 0.0485(11) Uani 1 1 d . . .
H27A H -0.4122 0.4683 0.5503 0.058 Uiso 1 1 calc R . .
C33 C -0.3968(5) 0.3211(4) 0.5193(3) 0.0471(11) Uani 1 1 d . . .
H26A H -0.5012 0.2852 0.5036 0.057 Uiso 1 1 calc R . .
C34 C -0.2925(4) 0.2661(3) 0.5146(2) 0.0354(8) Uani 1 1 d . . .
H25A H -0.3279 0.1928 0.4937 0.042 Uiso 1 1 calc R . .
C35 C 0.1811(6) 0.5937(3) 0.2177(2) 0.0455(10) Uani 1 1 d . . .
H35A H 0.2802 0.6289 0.2442 0.055 Uiso 1 1 calc R . .
C36 C 0.0611(7) 0.6189(4) 0.2442(3) 0.0600(15) Uani 1 1 d . . .
H36A H 0.0788 0.6711 0.2873 0.072 Uiso 1 1 calc R . .
C37 C -0.0840(7) 0.5655(5) 0.2056(3) 0.0662(16) Uani 1 1 d . . .
H37A H -0.1669 0.5802 0.2228 0.079 Uiso 1 1 calc R . .
C38 C -0.1073(6) 0.4904(4) 0.1418(3) 0.0536(12) Uani 1 1 d . . .
H38A H -0.2059 0.4533 0.1152 0.064 Uiso 1 1 calc R . .
C39 C 0.0183(4) 0.4704(3) 0.1173(2) 0.0338(8) Uani 1 1 d . . .
C40 C 0.0054(4) 0.3924(3) 0.0483(2) 0.0328(8) Uani 1 1 d . . .
C41 C -0.1300(5) 0.3351(4) -0.0005(3) 0.0470(11) Uani 1 1 d . . .
H41A H -0.2215 0.3442 0.0093 0.056 Uiso 1 1 calc R . .
C42 C -0.1301(6) 0.2650(4) -0.0632(3) 0.0553(13) Uani 1 1 d . . .
H42A H -0.2212 0.2267 -0.0965 0.066 Uiso 1 1 calc R . .
C43 C 0.0046(6) 0.2516(4) -0.0766(3) 0.0522(12) Uani 1 1 d . . .
H43A H 0.0075 0.2036 -0.1186 0.063 Uiso 1 1 calc R . .
C44 C 0.1359(5) 0.3113(3) -0.0260(2) 0.0433(10) Uani 1 1 d . . .
H44A H 0.2281 0.3026 -0.0349 0.052 Uiso 1 1 calc R . .

loop_
_atom_site_aniso_label
_atom_site_aniso_U_11
_atom_site_aniso_U_22
_atom_site_aniso_U_33
_atom_site_aniso_U_23
_atom_site_aniso_U_13
_atom_site_aniso_U_12
Ni1 0.0248(2) 0.0262(2) 0.0225(2) 0.00313(17) 0.00471(17) 0.01108(17)
Ni2 0.0275(2) 0.0324(3) 0.0239(2) 0.00833(19) 0.00438(18) 0.00755(19)
O1 0.0342(14) 0.0424(14) 0.0273(14) 0.0080(11) 0.0098(11) 0.0206(12)
O1W 0.0359(14) 0.0300(13) 0.0303(14) 0.0014(11) 0.0018(11) 0.0122(11)
O2 0.0348(14) 0.0352(13) 0.0315(14) 0.0086(11) 0.0116(11) 0.0192(11)
O2W 0.0457(17) 0.0592(18) 0.0406(18) 0.0213(14) 0.0183(14) 0.0251(14)
O3 0.0411(15) 0.0355(14) 0.0361(15) 0.0188(12) 0.0166(12) 0.0179(12)
O4 0.136(4) 0.073(2) 0.058(2) 0.040(2) 0.067(3) 0.071(2)
O5 0.0406(16) 0.0392(15) 0.0291(15) 0.0126(12) -0.0030(12) -0.0042(12)
O6 0.0328(14) 0.0428(15) 0.0276(14) 0.0079(11) 0.0021(11) 0.0099(12)
O7 0.0439(15) 0.0304(13) 0.0221(13) 0.0052(10) 0.0039(11) 0.0174(11)
O8 0.0449(16) 0.0265(13) 0.0308(15) 0.0001(11) 0.0034(12) 0.0085(11)
N1 0.0256(15) 0.0278(14) 0.0282(16) 0.0074(12) 0.0056(12) 0.0075(12)
N2 0.0261(15) 0.0271(14) 0.0250(15) 0.0052(12) 0.0063(12) 0.0105(12)
N3 0.0406(18) 0.0307(16) 0.0310(18) 0.0090(13) 0.0106(14) 0.0140(14)
N4 0.0311(16) 0.0321(16) 0.0294(17) 0.0051(13) 0.0025(13) 0.0096(13)
C1 0.0248(17) 0.0279(17) 0.0253(18) 0.0031(13) 0.0068(13) 0.0083(14)
C2 0.0306(18) 0.0268(17) 0.0287(19) 0.0077(14) 0.0066(14) 0.0116(14)
C3 0.0284(18) 0.0298(17) 0.0273(19) 0.0092(14) 0.0063(14) 0.0093(14)
C4 0.0339(19) 0.0314(18) 0.0282(19) 0.0054(14) 0.0107(15) 0.0139(15)
C5 0.036(2) 0.0255(17) 0.032(2) 0.0069(14) 0.0105(15) 0.0146(15)
C6 0.0319(19) 0.0335(18) 0.0277(19) 0.0111(15) 0.0106(15) 0.0143(15)
C7 0.0269(17) 0.0254(16) 0.0276(18) 0.0047(14) 0.0068(14) 0.0083(14)
C8 0.038(2) 0.037(2) 0.027(2) 0.0069(15) 0.0070(16) 0.0124(16)
C9 0.068(3) 0.049(2) 0.034(2) 0.0159(18) 0.021(2) 0.044(2)
C10 0.115(5) 0.051(3) 0.071(4) -0.003(3) 0.010(4) 0.048(3)
C11 0.067(4) 0.106(4) 0.064(4) 0.023(3) 0.018(3) 0.063(3)
C12 0.144(6) 0.089(4) 0.074(4) 0.055(3) 0.062(4) 0.091(4)
C13 0.0244(17) 0.0309(18) 0.0262(18) 0.0047(14) 0.0051(14) 0.0097(14)
C14 0.0301(18) 0.0254(16) 0.0241(18) 0.0076(13) 0.0066(14) 0.0117(14)
C15 0.0289(18) 0.0291(17) 0.0276(19) 0.0065(14) 0.0071(14) 0.0130(14)
C16 0.0308(19) 0.0294(18) 0.035(2) 0.0079(15) 0.0093(16) 0.0090(15)
C17 0.035(2) 0.0338(19) 0.031(2) 0.0167(15) 0.0144(16) 0.0147(16)
C18 0.0297(19) 0.042(2) 0.0249(19) 0.0112(15) 0.0073(15) 0.0151(16)
C19 0.0293(19) 0.040(2) 0.0239(18) 0.0059(15) 0.0030(14) 0.0090(16)
C20 0.0270(18) 0.0265(17) 0.0295(19) 0.0050(14) 0.0091(14) 0.0095(14)
C21 0.052(3) 0.045(2) 0.048(3) 0.029(2) 0.013(2) 0.014(2)
C22 0.083(9) 0.090(10) 0.062(9) 0.044(8) 0.038(7) 0.009(8)
C22' 0.134(15) 0.063(8) 0.044(7) 0.028(6) 0.038(9) 0.016(8)
C23 0.094(8) 0.083(8) 0.074(8) 0.051(7) -0.011(6) 0.004(6)
C23' 0.071(7) 0.063(7) 0.068(7) 0.036(5) -0.003(6) -0.009(5)
C24 0.132(9) 0.068(6) 0.099(8) 0.045(6) 0.042(7) 0.039(6)
C24' 0.097(9) 0.093(9) 0.104(11) 0.074(9) 0.055(8) 0.070(8)
C25 0.031(2) 0.040(2) 0.041(2) 0.0100(17) 0.0094(17) 0.0128(16)
C26 0.031(2) 0.047(2) 0.054(3) 0.006(2) -0.0033(19) 0.0025(18)
C27 0.047(3) 0.038(2) 0.065(3) -0.005(2) 0.000(2) 0.002(2)
C28 0.048(3) 0.0275(19) 0.050(3) -0.0006(17) 0.010(2) 0.0099(17)
C29 0.0338(19) 0.0294(17) 0.0266(19) 0.0096(14) 0.0085(15) 0.0103(15)
C30 0.0316(18) 0.0271(17) 0.0253(18) 0.0056(14) 0.0106(14) 0.0112(14)
C31 0.042(2) 0.036(2) 0.045(2) 0.0095(17) 0.0100(18) 0.0214(18)
C32 0.043(2) 0.050(3) 0.066(3) 0.017(2) 0.016(2) 0.030(2)
C33 0.027(2) 0.055(3) 0.060(3) 0.012(2) 0.0026(19) 0.0161(19)
C34 0.030(2) 0.0345(19) 0.039(2) 0.0038(16) 0.0033(16) 0.0091(15)
C35 0.068(3) 0.040(2) 0.033(2) 0.0068(18) 0.013(2) 0.021(2)
C36 0.109(5) 0.051(3) 0.044(3) 0.016(2) 0.038(3) 0.046(3)
C37 0.086(4) 0.076(4) 0.072(4) 0.031(3) 0.050(3) 0.055(3)
C38 0.050(3) 0.059(3) 0.066(3) 0.021(3) 0.024(2) 0.028(2)
C39 0.035(2) 0.036(2) 0.038(2) 0.0149(17) 0.0139(17) 0.0167(16)
C40 0.032(2) 0.0327(19) 0.038(2) 0.0151(16) 0.0044(16) 0.0135(16)
C41 0.036(2) 0.050(3) 0.054(3) 0.024(2) 0.001(2) 0.0089(19)
C42 0.055(3) 0.045(3) 0.049(3) 0.011(2) -0.015(2) 0.000(2)
C43 0.069(3) 0.045(2) 0.033(2) -0.0011(19) -0.006(2) 0.015(2)
C44 0.048(3) 0.045(2) 0.034(2) 0.0013(18) 0.0057(19) 0.0142(19)

loop_
_atom_type_symbol
_atom_type_description
_atom_type_scat_dispersion_real
_atom_type_scat_dispersion_imag
_atom_type_scat_source
C C 0.0033 0.0016 'International Tables Vol C Tables 4.2.6.8 and 6.1.1.4'
H H 0.0000 0.0000 'International Tables Vol C Tables 4.2.6.8 and 6.1.1.4'
N N 0.0061 0.0033 'International Tables Vol C Tables 4.2.6.8 and 6.1.1.4'
O O 0.0106 0.0060 'International Tables Vol C Tables 4.2.6.8 and 6.1.1.4'
Ni Ni 0.3393 1.1124 'International Tables Vol C Tables 4.2.6.8 and 6.1.1.4'

loop_
_geom_angle_atom_site_label_1
_geom_angle_atom_site_label_2
_geom_angle_atom_site_label_3
_geom_angle
_geom_angle_site_symmetry_1
_geom_angle_site_symmetry_3
O7 Ni1 N2 97.67(11) 2_666 .
O7 Ni1 N1 85.64(11) 2_666 .
N2 Ni1 N1 78.94(11) . .
O7 Ni1 O1W 88.99(10) 2_666 .
N2 Ni1 O1W 96.27(11) . .
N1 Ni1 O1W 172.24(10) . .
O7 Ni1 O1 101.10(10) 2_666 .
N2 Ni1 O1 160.02(11) . .
N1 Ni1 O1 95.66(11) . .
O1W Ni1 O1 90.86(10) . .
O7 Ni1 O2 163.52(10) 2_666 .
N2 Ni1 O2 98.78(10) . .
N1 Ni1 O2 96.54(11) . .
O1W Ni1 O2 90.20(10) . .
O1 Ni1 O2 62.46(9) . .
O7 Ni1 C7 132.33(11) 2_666 .
N2 Ni1 C7 129.86(12) . .
N1 Ni1 C7 98.68(11) . .
O1W Ni1 C7 89.07(11) . .
O1 Ni1 C7 31.33(11) . .
O2 Ni1 C7 31.19(10) . .
O3 Ni2 O5 95.75(11) . .
O3 Ni2 N4 95.10(12) . .
O5 Ni2 N4 166.70(12) . .
O3 Ni2 N3 88.47(11) . .
O5 Ni2 N3 93.78(13) . .
N4 Ni2 N3 78.83(13) . .
O3 Ni2 O2W 92.58(11) . .
O5 Ni2 O2W 90.05(12) . .
N4 Ni2 O2W 97.13(12) . .
N3 Ni2 O2W 175.91(13) . .
O3 Ni2 O6 156.56(11) . .
O5 Ni2 O6 60.87(10) . .
N4 Ni2 O6 108.29(11) . .
N3 Ni2 O6 94.39(11) . .
O2W Ni2 O6 86.22(10) . .
O3 Ni2 C19 126.13(12) . .
O5 Ni2 C19 30.40(11) . .
N4 Ni2 C19 138.32(12) . .
N3 Ni2 C19 94.78(12) . .
O2W Ni2 C19 87.80(12) . .
O6 Ni2 C19 30.47(10) . .
C7 O1 Ni1 89.2(2) . .
Ni1 O1W H1WA 109.5 . .
Ni1 O1W H1WB 96.2 . .
H1WA O1W H1WB 112.5 . .
C7 O2 Ni1 87.3(2) . .
Ni2 O2W H2WA 109.5 . .
Ni2 O2W H2WB 98.9 . .
H2WA O2W H2WB 122.8 . .
C8 O3 Ni2 127.0(2) . .
C19 O5 Ni2 94.3(2) . .
C19 O6 Ni2 83.7(2) . .
C20 O7 Ni1 126.0(2) . 2_666
C25 N1 C29 119.1(3) . .
C25 N1 Ni1 125.3(3) . .
C29 N1 Ni1 115.2(2) . .
C34 N2 C30 118.7(3) . .
C34 N2 Ni1 125.7(2) . .
C30 N2 Ni1 115.5(2) . .
C39 N3 C35 119.1(4) . .
C39 N3 Ni2 115.2(3) . .
C35 N3 Ni2 125.5(3) . .
C44 N4 C40 118.3(4) . .
C44 N4 Ni2 126.4(3) . .
C40 N4 Ni2 115.3(3) . .
C2 C1 C6 120.3(3) . .
C2 C1 C7 121.4(3) . .
C6 C1 C7 118.3(3) . .
C3 C2 C1 119.2(3) . .
C3 C2 H2 120.4 . .
C1 C2 H2 120.4 . .
C4 C3 C2 119.8(3) . .
C4 C3 C8 118.1(3) . .
C2 C3 C8 122.0(3) . .
C3 C4 C5 121.8(3) . .
C3 C4 H4 119.1 . .
C5 C4 H4 119.1 . .
C6 C5 C4 117.4(3) . .
C6 C5 C9 123.0(3) . .
C4 C5 C9 119.7(3) . .
C5 C6 C1 121.4(3) . .
C5 C6 H6 119.3 . .
C1 C6 H6 119.3 . .
O2 C7 O1 120.7(3) . .
O2 C7 C1 120.2(3) . .
O1 C7 C1 119.0(3) . .
O2 C7 Ni1 61.50(17) . .
O1 C7 Ni1 59.45(17) . .
C1 C7 Ni1 173.5(2) . .
O4 C8 O3 125.0(3) . .
O4 C8 C3 118.3(3) . .
O3 C8 C3 116.7(3) . .
C11 C9 C12 108.2(4) . .
C11 C9 C5 108.8(4) . .
C12 C9 C5 112.3(3) . .
C11 C9 C10 109.6(4) . .
C12 C9 C10 108.8(4) . .
C5 C9 C10 109.1(4) . .
C9 C10 H10A 109.5 . .
C9 C10 H10B 109.5 . .
H10A C10 H10B 109.5 . .
C9 C10 H10C 109.5 . .
H10A C10 H10C 109.5 . .
H10B C10 H10C 109.5 . .
C9 C11 H11A 109.5 . .
C9 C11 H11B 109.5 . .
H11A C11 H11B 109.5 . .
C9 C11 H11C 109.5 . .
H11A C11 H11C 109.5 . .
H11B C11 H11C 109.5 . .
C9 C12 H12A 109.5 . .
C9 C12 H12B 109.5 . .
H12A C12 H12B 109.5 . .
C9 C12 H12C 109.5 . .
H12A C12 H12C 109.5 . .
H12B C12 H12C 109.5 . .
C14 C13 C18 119.6(3) . .
C14 C13 C19 117.9(3) . .
C18 C13 C19 122.4(3) . .
C15 C14 C13 120.6(3) . .
C15 C14 H14 119.7 . .
C13 C14 H14 119.7 . .
C14 C15 C16 119.2(3) . .
C14 C15 C20 117.6(3) . .
C16 C15 C20 123.1(3) . .
C15 C16 C17 121.8(3) . .
C15 C16 H16 119.1 . .
C17 C16 H16 119.1 . .
C18 C17 C16 117.7(3) . .
C18 C17 C21 121.0(4) . .
C16 C17 C21 121.3(3) . .
C17 C18 C13 121.1(3) . .
C17 C18 H18 119.4 . .
C13 C18 H18 119.4 . .
O5 C19 O6 121.2(3) . .
O5 C19 C13 117.1(3) . .
O6 C19 C13 121.7(3) . .
O5 C19 Ni2 55.34(18) . .
O6 C19 Ni2 65.8(2) . .
C13 C19 Ni2 172.5(3) . .
O8 C20 O7 125.5(4) . .
O8 C20 C15 119.1(3) . .
O7 C20 C15 115.4(3) . .
C23' C21 C23 122.6(9) . .
C23' C21 C17 115.4(6) . .
C23 C21 C17 115.5(7) . .
C23' C21 C24' 113.8(9) . .
C23 C21 C24' 71.3(9) . .
C17 C21 C24' 109.1(5) . .
C23' C21 C24 66.9(8) . .
C23 C21 C24 116.6(9) . .
C17 C21 C24 109.7(6) . .
C24' C21 C24 53.0(7) . .
C23' C21 C22' 107.1(9) . .
C17 C21 C22' 107.4(6) . .
C24' C21 C22' 103.1(9) . .
C24 C21 C22' 140.9(8) . .
C23 C21 C22 106.5(9) . .
C17 C21 C22 105.1(6) . .
C24' C21 C22 142.8(7) . .
C24 C21 C22 101.7(8) . .
C22' C21 C22 79.8(8) . .
C21 C22 H23A 109.5 . .
C21 C22 H23B 109.5 . .
C21 C22 H23C 109.5 . .
C21 C22' H22D 109.5 . .
C21 C22' H22E 109.5 . .
H22D C22' H22E 109.5 . .
C21 C22' H22F 109.5 . .
H22D C22' H22F 109.5 . .
H22E C22' H22F 109.5 . .
C21 C23 H22A 109.5 . .
C21 C23 H22B 109.5 . .
C21 C23 H22C 109.5 . .
C21 C23' H23D 109.5 . .
C21 C23' H23E 109.5 . .
H23D C23' H23E 109.5 . .
C21 C23' H23F 109.5 . .
H23D C23' H23F 109.5 . .
H23E C23' H23F 109.5 . .
C21 C24 H24A 109.5 . .
C21 C24 H24B 109.5 . .
C21 C24 H24C 109.5 . .
C21 C24' H24D 109.5 . .
C21 C24' H24E 109.5 . .
H24D C24' H24E 109.5 . .
C21 C24' H24F 109.5 . .
H24D C24' H24F 109.5 . .
H24E C24' H24F 109.5 . .
N1 C25 C26 122.5(4) . .
N1 C25 H34A 118.7 . .
C26 C25 H34A 118.7 . .
C25 C26 C27 118.5(4) . .
C25 C26 H33A 120.7 . .
C27 C26 H33A 120.7 . .
C28 C27 C26 119.4(4) . .
C28 C27 H32A 120.3 . .
C26 C27 H32A 120.3 . .
C27 C28 C29 119.3(4) . .
C27 C28 H31A 120.3 . .
C29 C28 H31A 120.3 . .
N1 C29 C28 121.0(4) . .
N1 C29 C30 115.2(3) . .
C28 C29 C30 123.8(3) . .
N2 C30 C31 121.6(3) . .
N2 C30 C29 115.0(3) . .
C31 C30 C29 123.4(3) . .
C32 C31 C30 118.4(4) . .
C32 C31 H28A 120.8 . .
C30 C31 H28A 120.8 . .
C33 C32 C31 120.3(4) . .
C33 C32 H27A 119.9 . .
C31 C32 H27A 119.9 . .
C32 C33 C34 118.4(4) . .
C32 C33 H26A 120.8 . .
C34 C33 H26A 120.8 . .
N2 C34 C33 122.6(4) . .
N2 C34 H25A 118.7 . .
C33 C34 H25A 118.7 . .
N3 C35 C36 122.2(5) . .
N3 C35 H35A 118.9 . .
C36 C35 H35A 118.9 . .
C37 C36 C35 118.4(5) . .
C37 C36 H36A 120.8 . .
C35 C36 H36A 120.8 . .
C36 C37 C38 119.9(5) . .
C36 C37 H37A 120.1 . .
C38 C37 H37A 120.1 . .
C37 C38 C39 118.9(5) . .
C37 C38 H38A 120.5 . .
C39 C38 H38A 120.5 . .
N3 C39 C38 121.5(4) . .
N3 C39 C40 115.5(3) . .
C38 C39 C40 123.1(4) . .
N4 C40 C41 120.7(4) . .
N4 C40 C39 114.9(3) . .
C41 C40 C39 124.5(4) . .
C42 C41 C40 120.1(4) . .
C42 C41 H41A 119.9 . .
C40 C41 H41A 119.9 . .
C41 C42 C43 119.5(4) . .
C41 C42 H42A 120.3 . .
C43 C42 H42A 120.3 . .
C42 C43 C44 117.7(4) . .
C42 C43 H43A 121.1 . .
C44 C43 H43A 121.1 . .
N4 C44 C43 123.8(4) . .
N4 C44 H44A 118.1 . .
C43 C44 H44A 118.1 . .

loop_
_geom_bond_atom_site_label_1
_geom_bond_atom_site_label_2
_geom_bond_distance
_geom_bond_site_symmetry_2
Ni1 O7 2.021(2) 2_666
Ni1 N2 2.046(3) .
Ni1 N1 2.059(3) .
Ni1 O1W 2.068(2) .
Ni1 O1 2.092(2) .
Ni1 O2 2.137(2) .
Ni1 C7 2.429(3) .
Ni2 O3 2.009(2) .
Ni2 O5 2.037(3) .
Ni2 N4 2.051(3) .
Ni2 N3 2.061(3) .
Ni2 O2W 2.075(3) .
Ni2 O6 2.267(3) .
Ni2 C19 2.470(4) .
O1 C7 1.263(4) .
O1W H1WA 0.8200 .
O1W H1WB 0.8500 .
O2 C7 1.259(4) .
O2W H2WA 0.8200 .
O2W H2WB 0.8500 .
O3 C8 1.256(4) .
O4 C8 1.239(4) .
O5 C19 1.253(4) .
O6 C19 1.260(4) .
O7 C20 1.264(4) .
O7 Ni1 2.021(2) 2_666
O8 C20 1.242(4) .
N1 C25 1.332(5) .
N1 C29 1.341(4) .
N2 C34 1.329(5) .
N2 C30 1.345(4) .
N3 C39 1.328(5) .
N3 C35 1.331(5) .
N4 C44 1.323(5) .
N4 C40 1.345(5) .
C1 C2 1.381(5) .
C1 C6 1.382(5) .
C1 C7 1.496(4) .
C2 C3 1.380(5) .
C2 H2 0.9300 .
C3 C4 1.377(5) .
C3 C8 1.506(5) .
C4 C5 1.394(5) .
C4 H4 0.9300 .
C5 C6 1.376(5) .
C5 C9 1.527(5) .
C6 H6 0.9300 .
C9 C11 1.513(7) .
C9 C12 1.520(6) .
C9 C10 1.532(7) .
C10 H10A 0.9600 .
C10 H10B 0.9600 .
C10 H10C 0.9600 .
C11 H11A 0.9600 .
C11 H11B 0.9600 .
C11 H11C 0.9600 .
C12 H12A 0.9600 .
C12 H12B 0.9600 .
C12 H12C 0.9600 .
C13 C14 1.381(5) .
C13 C18 1.396(5) .
C13 C19 1.493(5) .
C14 C15 1.375(5) .
C14 H14 0.9300 .
C15 C16 1.389(5) .
C15 C20 1.500(5) .
C16 C17 1.395(5) .
C16 H16 0.9300 .
C17 C18 1.383(5) .
C17 C21 1.530(5) .
C18 H18 0.9300 .
C21 C23' 1.412(13) .
C21 C23 1.416(16) .
C21 C24' 1.548(11) .
C21 C24 1.550(14) .
C21 C22' 1.605(14) .
C21 C22 1.612(13) .
C22 H23A 0.9600 .
C22 H23B 0.9600 .
C22 H23C 0.9600 .
C22' H22D 0.9600 .
C22' H22E 0.9600 .
C22' H22F 0.9600 .
C23 H22A 0.9600 .
C23 H22B 0.9600 .
C23 H22C 0.9600 .
C23' H23D 0.9600 .
C23' H23E 0.9600 .
C23' H23F 0.9600 .
C24 H24A 0.9600 .
C24 H24B 0.9600 .
C24 H24C 0.9600 .
C24' H24D 0.9600 .
C24' H24E 0.9600 .
C24' H24F 0.9600 .
C25 C26 1.365(6) .
C25 H34A 0.9300 .
C26 C27 1.380(6) .
C26 H33A 0.9300 .
C27 C28 1.365(6) .
C27 H32A 0.9300 .
C28 C29 1.382(5) .
C28 H31A 0.9300 .
C29 C30 1.470(5) .
C30 C31 1.382(5) .
C31 C32 1.372(6) .
C31 H28A 0.9300 .
C32 C33 1.362(6) .
C32 H27A 0.9300 .
C33 C34 1.375(5) .
C33 H26A 0.9300 .
C34 H25A 0.9300 .
C35 C36 1.381(6) .
C35 H35A 0.9300 .
C36 C37 1.363(8) .
C36 H36A 0.9300 .
C37 C38 1.364(7) .
C37 H37A 0.9300 .
C38 C39 1.386(5) .
C38 H38A 0.9300 .
C39 C40 1.474(5) .
C40 C41 1.377(6) .
C41 C42 1.363(7) .
C41 H41A 0.9300 .
C42 C43 1.364(7) .
C42 H42A 0.9300 .
C43 C44 1.375(6) .
C43 H43A 0.9300 .
C44 H44A 0.9300 .

loop_
_geom_hbond_atom_site_label_D
_geom_hbond_atom_site_label_H
_geom_hbond_atom_site_label_A
_geom_hbond_distance_DH
_geom_hbond_distance_HA
_geom_hbond_distance_DA
_geom_hbond_angle_DHA
_geom_hbond_site_symmetry_A
O2W H2WB O4 0.85 1.70 2.532(4) 164.4 .
O1W H1WA O8 0.82 2.04 2.804(4) 155.5 1_445
O1W H1WB O8 0.85 1.90 2.732(4) 164.7 2_666
O2W H2WA O6 0.82 2.11 2.803(4) 142.4 2_665

loop_
_geom_torsion_atom_site_label_1
_geom_torsion_atom_site_label_2
_geom_torsion_atom_site_label_3
_geom_torsion_atom_site_label_4
_geom_torsion
_geom_torsion_site_symmetry_1
O7 Ni1 O1 C7 175.9(2) 2_666
N2 Ni1 O1 C7 -24.4(4) .
N1 Ni1 O1 C7 -97.4(2) .
O1W Ni1 O1 C7 86.8(2) .
O2 Ni1 O1 C7 -3.0(2) .
O7 Ni1 O2 C7 -0.8(5) 2_666
N2 Ni1 O2 C7 175.7(2) .
N1 Ni1 O2 C7 96.0(2) .
O1W Ni1 O2 C7 -87.9(2) .
O1 Ni1 O2 C7 3.0(2) .
O5 Ni2 O3 C8 -100.7(3) .
N4 Ni2 O3 C8 87.0(3) .
N3 Ni2 O3 C8 165.7(3) .
O2W Ni2 O3 C8 -10.4(3) .
O6 Ni2 O3 C8 -96.8(4) .
C19 Ni2 O3 C8 -99.5(3) .
O3 Ni2 O5 C19 178.2(2) .
N4 Ni2 O5 C19 -37.3(6) .
N3 Ni2 O5 C19 -93.0(2) .
O2W Ni2 O5 C19 85.6(2) .
O6 Ni2 O5 C19 -0.1(2) .
O3 Ni2 O6 C19 -4.3(4) .
O5 Ni2 O6 C19 0.1(2) .
N4 Ni2 O6 C19 171.6(2) .
N3 Ni2 O6 C19 92.0(2) .
O2W Ni2 O6 C19 -92.1(2) .
O7 Ni1 N1 C25 72.2(3) 2_666
N2 Ni1 N1 C25 170.9(3) .
